data_4085911
loop_
_publ_author_name
'Liu, Tianbiao'
'Liao, Qian'
'O&#x2019;Hagan, Molly'
'Hulley, Elliott B.'
'DuBois, Daniel L.'
'Bullock, R. Morris'

_publ_contact_author
; 
Tianbiao Leo Liu 
Pacific Northwest National Laboratory 
Richland, WA, 99354 
USA 
;
_publ_section_title
;
 Iron Complexes Bearing Diphosphine Ligands with Positioned Pendant Amines
 as Electrocatalysts for the Oxidation of H2
;
_journal_issue 12
_journal_name_full Organometallics
_journal_page_first 2747
_journal_paper_doi 10.1021/om501289f
_journal_volume 34
_journal_year 2015
_chemical_formula_sum 'C23 H46.5 Cl2 F0.5 Fe N2 P2'
_chemical_formula_weight 549.31
_chemical_name_systematic
; 
 ? 
;
_space_group_IT_number 15
_symmetry_cell_setting monoclinic
_symmetry_space_group_name_Hall '-C 2yc'
_symmetry_space_group_name_H-M 'C 1 2/c 1'
_atom_sites_solution_hydrogens geom
_atom_sites_solution_primary direct
_atom_sites_solution_secondary difmap
_audit_creation_method SHELXL-97
_cell_angle_alpha 90.00
_cell_angle_beta 111.235(4)
_cell_angle_gamma 90.00
_cell_formula_units_Z 8
_cell_length_a 39.337(3)
_cell_length_b 8.5635(5)
_cell_length_c 18.4636(11)
_cell_measurement_reflns_used 9894
_cell_measurement_temperature 100(2)
_cell_measurement_theta_max 30.72
_cell_measurement_theta_min 2.37
_cell_volume 5797.4(7)
_computing_cell_refinement 'Bruker SAINT'
_computing_data_collection 'Bruker APEX2'
_computing_data_reduction 'Bruker SAINT'
_computing_molecular_graphics 'Bruker SHELXTL'
_computing_publication_material 'Bruker SHELXTL'
_computing_structure_refinement 'SHELXL-97 (Sheldrick, 2008)'
_computing_structure_solution 'SHELXS-97 (Sheldrick, 2008)'
_diffrn_ambient_temperature 100(2)
_diffrn_measured_fraction_theta_full 0.994
_diffrn_measured_fraction_theta_max 0.994
_diffrn_measurement_device_type 'Bruker APEX-II CCD'
_diffrn_measurement_method '\f and \w scans'
_diffrn_radiation_monochromator graphite
_diffrn_radiation_source 'fine-focus sealed tube'
_diffrn_radiation_type MoK\a
_diffrn_radiation_wavelength 0.71073
_diffrn_reflns_av_R_equivalents 0.0664
_diffrn_reflns_av_sigmaI/netI 0.0477
_diffrn_reflns_limit_h_max 56
_diffrn_reflns_limit_h_min -56
_diffrn_reflns_limit_k_max 9
_diffrn_reflns_limit_k_min -12
_diffrn_reflns_limit_l_max 26
_diffrn_reflns_limit_l_min -26
_diffrn_reflns_number 61978
_diffrn_reflns_theta_full 30.73
_diffrn_reflns_theta_max 30.73
_diffrn_reflns_theta_min 1.11
_exptl_absorpt_coefficient_mu 0.831
_exptl_absorpt_correction_T_max 0.9365
_exptl_absorpt_correction_T_min 0.9068
_exptl_absorpt_correction_type multi-scan
_exptl_absorpt_process_details 'SADABS; (Sheldrick, 2006)'
_exptl_crystal_colour yellow
_exptl_crystal_density_diffrn 1.259
_exptl_crystal_description block
_exptl_crystal_F_000 2344
_exptl_crystal_size_max 0.12
_exptl_crystal_size_mid 0.09
_exptl_crystal_size_min 0.08
_refine_diff_density_max 1.173
_refine_diff_density_min -0.555
_refine_diff_density_rms 0.068
_refine_ls_extinction_method none
_refine_ls_goodness_of_fit_ref 1.018
_refine_ls_hydrogen_treatment riding
_refine_ls_matrix_type full
_refine_ls_number_parameters 307
_refine_ls_number_reflns 8984
_refine_ls_number_restraints 46
_refine_ls_restrained_S_all 1.015
_refine_ls_R_factor_all 0.0476
_refine_ls_R_factor_gt 0.0415
_refine_ls_shift/su_max 0.000
_refine_ls_shift/su_mean 0.000
_refine_ls_structure_factor_coef Fsqd
_refine_ls_weighting_details 'calc w=1/[\s^2^(Fo^2^)+(0.0699P)^2^+3.0769P] where P=(Fo^2^+2Fc^2^)/3'
_refine_ls_weighting_scheme calc
_refine_ls_wR_factor_gt 0.1161
_refine_ls_wR_factor_ref 0.1233
_reflns_number_gt 7740
_reflns_number_total 8984
_reflns_threshold_expression >2sigma(I)
_cod_data_source_file om501289f_si_002.cif
_cod_data_source_block fecl2
_cod_depositor_comments
;
The following automatic conversions were performed:

'_symmetry_cell_setting' value 'Monoclinic' changed to 'monoclinic'
according to
/usr/data/users/saulius/crontab/automatic-downloads/rss-feeds/ACS/lib/dictionaries/cif_core.dic
dictionary named 'cif_core.dic' version 2.4.2 from 2011-04-26.

Automatic conversion script
Id: cif_fix_values 3271 2015-04-21 07:52:19Z andrius 

 Adding full bibliography for 4085908--4085911.cif.
;
_cod_original_cell_volume 5797.4(6)
_cod_original_sg_symbol_H-M C2/c
_cod_original_formula_sum 'C23 H46.50 Cl2 F0.50 Fe N2 P2'
_cod_database_code 4085911

loop_
_symmetry_equiv_pos_as_xyz
'x, y, z'
'-x, y, -z+1/2'
'x+1/2, y+1/2, z'
'-x+1/2, y+1/2, -z+1/2'
'-x, -y, -z'
'x, -y, z-1/2'
'-x+1/2, -y+1/2, -z'
'x+1/2, -y+1/2, z-1/2'

loop_
_atom_site_label
_atom_site_type_symbol
_atom_site_fract_x
_atom_site_fract_y
_atom_site_fract_z
_atom_site_U_iso_or_equiv
_atom_site_adp_type
_atom_site_occupancy
_atom_site_symmetry_multiplicity
_atom_site_calc_flag
_atom_site_refinement_flags
_atom_site_disorder_assembly
_atom_site_disorder_group
Fe1 Fe 0.105377(6) -0.09645(2) 0.146295(12) 0.02992(7) Uani 1 1 d . A 1
P1 P 0.132149(9) 0.00290(4) 0.05786(2) 0.02478(8) Uani 1 1 d . A 1
P2 P 0.080986(9) 0.16479(4) 0.12862(2) 0.02608(8) Uani 1 1 d . A 1
Cl1 Cl 0.056007(14) -0.23803(5) 0.07940(3) 0.04879(12) Uani 1 1 d . A 1
Cl2 Cl 0.145051(15) -0.17679(6) 0.26046(3) 0.04939(12) Uani 1 1 d . A 1
F1 F 0.21256(9) 0.5145(4) 0.5104(2) 0.0837(11) Uani 0.50 1 d PDU B -1
N1 N 0.08033(3) 0.22198(14) -0.01777(7) 0.0274(2) Uani 1 1 d . A 1
N2 N 0.15340(3) 0.22595(14) 0.17147(7) 0.0257(2) Uani 1 1 d . A 1
C1 C 0.09441(4) 0.07043(17) -0.03074(8) 0.0294(3) Uani 1 1 d . A 1
H1A H 0.1034 0.0792 -0.0743 0.035 Uiso 1 1 calc R A 1
H1B H 0.0745 -0.0074 -0.0454 0.035 Uiso 1 1 calc R A 1
C2 C 0.05536(4) 0.20495(19) 0.02426(8) 0.0312(3) Uani 1 1 d . A 1
H2A H 0.0382 0.1182 0.0014 0.037 Uiso 1 1 calc R A 1
H2B H 0.0410 0.3019 0.0190 0.037 Uiso 1 1 calc R A 1
C3 C 0.15805(4) 0.18309(17) 0.09859(8) 0.0272(3) Uani 1 1 d . A 1
H3A H 0.1842 0.1661 0.1084 0.033 Uiso 1 1 calc R A 1
H3B H 0.1493 0.2693 0.0606 0.033 Uiso 1 1 calc R A 1
C4 C 0.11878(4) 0.30746(17) 0.15599(8) 0.0275(3) Uani 1 1 d . A 1
H4A H 0.1148 0.3835 0.1133 0.033 Uiso 1 1 calc R A 1
H4B H 0.1195 0.3655 0.2029 0.033 Uiso 1 1 calc R A 1
C5 C 0.06734(4) 0.32495(18) -0.08808(9) 0.0316(3) Uani 1 1 d . A 1
C6 C 0.09944(5) 0.3570(2) -0.11420(10) 0.0405(3) Uani 1 1 d . A 1
H6A H 0.1204 0.3937 -0.0698 0.061 Uiso 1 1 calc R A 1
H6B H 0.0925 0.4371 -0.1549 0.061 Uiso 1 1 calc R A 1
H6C H 0.1060 0.2607 -0.1347 0.061 Uiso 1 1 calc R A 1
C7 C 0.03554(5) 0.2522(2) -0.15414(10) 0.0448(4) Uani 1 1 d . A 1
H7A H 0.0430 0.1507 -0.1679 0.067 Uiso 1 1 calc R A 1
H7B H 0.0285 0.3213 -0.1995 0.067 Uiso 1 1 calc R A 1
H7C H 0.0148 0.2381 -0.1374 0.067 Uiso 1 1 calc R A 1
C8 C 0.05561(5) 0.4823(2) -0.06553(11) 0.0392(3) Uani 1 1 d . A 1
H8A H 0.0326 0.4695 -0.0568 0.059 Uiso 1 1 calc R A 1
H8B H 0.0522 0.5577 -0.1075 0.059 Uiso 1 1 calc R A 1
H8C H 0.0745 0.5205 -0.0178 0.059 Uiso 1 1 calc R A 1
C9 C 0.18579(4) 0.30184(18) 0.23056(9) 0.0306(3) Uani 1 1 d . A 1
C10 C 0.19430(5) 0.4612(2) 0.20398(11) 0.0397(3) Uani 1 1 d . A 1
H10A H 0.1986 0.4493 0.1553 0.060 Uiso 1 1 calc R A 1
H10B H 0.2161 0.5049 0.2439 0.060 Uiso 1 1 calc R A 1
H10C H 0.1736 0.5317 0.1958 0.060 Uiso 1 1 calc R A 1
C11 C 0.21842(4) 0.1916(2) 0.24746(11) 0.0412(4) Uani 1 1 d . A 1
H11A H 0.2114 0.0862 0.2571 0.062 Uiso 1 1 calc R A 1
H11B H 0.2386 0.2285 0.2934 0.062 Uiso 1 1 calc R A 1
H11C H 0.2262 0.1897 0.2027 0.062 Uiso 1 1 calc R A 1
C12 C 0.17838(5) 0.3187(2) 0.30624(9) 0.0406(4) Uani 1 1 d . A 1
H12A H 0.1600 0.3998 0.2998 0.061 Uiso 1 1 calc R A 1
H12B H 0.2010 0.3478 0.3486 0.061 Uiso 1 1 calc R A 1
H12C H 0.1695 0.2191 0.3186 0.061 Uiso 1 1 calc R A 1
C13 C 0.05045(4) 0.22823(19) 0.17989(9) 0.0325(3) Uani 1 1 d . A 1
C14 C 0.04273(5) 0.4038(2) 0.17311(11) 0.0401(4) Uani 1 1 d . A 1
H14A H 0.0314 0.4324 0.1182 0.060 Uiso 1 1 calc R A 1
H14B H 0.0657 0.4612 0.1967 0.060 Uiso 1 1 calc R A 1
H14C H 0.0262 0.4301 0.2002 0.060 Uiso 1 1 calc R A 1
C15 C 0.01474(5) 0.1363(3) 0.14448(12) 0.0453(4) Uani 1 1 d . A 1
H15A H -0.0008 0.1561 0.1746 0.068 Uiso 1 1 calc R A 1
H15B H 0.0202 0.0244 0.1456 0.068 Uiso 1 1 calc R A 1
H15C H 0.0021 0.1696 0.0906 0.068 Uiso 1 1 calc R A 1
C16 C 0.06982(5) 0.1830(2) 0.26531(10) 0.0397(3) Uani 1 1 d . A 1
H16A H 0.0927 0.2413 0.2871 0.060 Uiso 1 1 calc R A 1
H16B H 0.0750 0.0707 0.2690 0.060 Uiso 1 1 calc R A 1
H16C H 0.0541 0.2079 0.2945 0.060 Uiso 1 1 calc R A 1
C17 C 0.16253(4) -0.11393(17) 0.02178(8) 0.0282(3) Uani 1 1 d . A 1
C18 C 0.14084(4) -0.25900(19) -0.01788(10) 0.0354(3) Uani 1 1 d . A 1
H18A H 0.1190 -0.2267 -0.0614 0.053 Uiso 1 1 calc R A 1
H18B H 0.1336 -0.3180 0.0197 0.053 Uiso 1 1 calc R A 1
H18C H 0.1561 -0.3250 -0.0372 0.053 Uiso 1 1 calc R A 1
C19 C 0.19542(4) -0.16519(19) 0.09273(10) 0.0363(3) Uani 1 1 d . A 1
H19A H 0.2098 -0.2417 0.0766 0.054 Uiso 1 1 calc R A 1
H19B H 0.1868 -0.2125 0.1313 0.054 Uiso 1 1 calc R A 1
H19C H 0.2106 -0.0741 0.1155 0.054 Uiso 1 1 calc R A 1
C20 C 0.17567(5) -0.0236(2) -0.03432(10) 0.0374(3) Uani 1 1 d . A 1
H20A H 0.1872 0.0739 -0.0098 0.056 Uiso 1 1 calc R A 1
H20B H 0.1548 0.0002 -0.0818 0.056 Uiso 1 1 calc R A 1
H20C H 0.1934 -0.0870 -0.0474 0.056 Uiso 1 1 calc R A 1
C21 C 0.2316(2) 0.6363(11) 0.5048(3) 0.0426(12) Uani 0.50 1 d PGDU B -1
C22 C 0.2583(2) 0.6963(11) 0.5710(3) 0.0454(17) Uani 0.50 1 d PGDU B -1
H22 H 0.2625 0.6498 0.6202 0.055 Uiso 0.50 1 calc PR B -1
C23 C 0.2789(3) 0.8242(12) 0.5652(5) 0.061(3) Uani 0.50 1 d PGDU B -1
H23 H 0.2971 0.8652 0.6104 0.073 Uiso 0.50 1 calc PR B -1
C24 C 0.2727(3) 0.8922(12) 0.4932(6) 0.072(3) Uani 0.50 1 d PGDU B -1
H24 H 0.2868 0.9797 0.4892 0.086 Uiso 0.50 1 calc PR B -1
C25 C 0.2460(3) 0.8323(12) 0.4270(5) 0.057(3) Uani 0.50 1 d PGDU B -1
H25 H 0.2418 0.8787 0.3778 0.069 Uiso 0.50 1 calc PR B -1
C26 C 0.2254(3) 0.7043(11) 0.4328(3) 0.0427(14) Uani 0.50 1 d PGDU B -1
H26 H 0.2072 0.6633 0.3875 0.051 Uiso 0.50 1 calc PR B -1

loop_
_atom_site_aniso_label
_atom_site_aniso_U_11
_atom_site_aniso_U_22
_atom_site_aniso_U_33
_atom_site_aniso_U_23
_atom_site_aniso_U_13
_atom_site_aniso_U_12
Fe1 0.03769(13) 0.02413(12) 0.03185(12) 0.00234(7) 0.01729(9) 0.00046(7)
P1 0.02728(16) 0.02211(17) 0.02547(16) 0.00023(11) 0.01016(12) 0.00024(11)
P2 0.02697(16) 0.02508(17) 0.02757(17) -0.00149(12) 0.01153(13) -0.00061(12)
Cl1 0.0533(2) 0.0351(2) 0.0650(3) -0.01307(19) 0.0299(2) -0.01555(17)
Cl2 0.0621(3) 0.0514(3) 0.0377(2) 0.01618(17) 0.02177(19) 0.0165(2)
F1 0.079(2) 0.0476(17) 0.137(3) 0.0128(17) 0.055(2) -0.0210(15)
N1 0.0290(5) 0.0269(6) 0.0262(5) 0.0019(4) 0.0096(4) 0.0036(4)
N2 0.0256(5) 0.0247(5) 0.0262(5) -0.0018(4) 0.0087(4) -0.0012(4)
C1 0.0324(6) 0.0261(6) 0.0273(6) -0.0021(5) 0.0082(5) 0.0015(5)
C2 0.0281(6) 0.0355(7) 0.0296(6) 0.0003(5) 0.0100(5) 0.0008(5)
C3 0.0283(6) 0.0260(6) 0.0281(6) -0.0003(5) 0.0112(5) -0.0014(5)
C4 0.0276(6) 0.0247(6) 0.0305(6) -0.0017(5) 0.0107(5) 0.0005(5)
C5 0.0350(7) 0.0279(7) 0.0284(6) 0.0036(5) 0.0072(5) 0.0025(5)
C6 0.0480(9) 0.0377(8) 0.0394(8) 0.0089(7) 0.0201(7) 0.0036(7)
C7 0.0480(9) 0.0396(9) 0.0335(8) 0.0020(6) -0.0013(7) -0.0020(7)
C8 0.0406(8) 0.0298(7) 0.0453(9) 0.0054(6) 0.0133(7) 0.0063(6)
C9 0.0291(6) 0.0295(7) 0.0310(6) -0.0049(5) 0.0081(5) -0.0030(5)
C10 0.0391(8) 0.0310(8) 0.0505(9) -0.0065(7) 0.0180(7) -0.0101(6)
C11 0.0318(7) 0.0424(9) 0.0406(8) -0.0059(7) 0.0027(6) 0.0042(6)
C12 0.0409(8) 0.0492(10) 0.0294(7) -0.0074(6) 0.0096(6) -0.0054(7)
C13 0.0312(7) 0.0345(7) 0.0351(7) -0.0043(6) 0.0158(6) -0.0011(5)
C14 0.0387(8) 0.0385(9) 0.0449(9) -0.0064(6) 0.0175(7) 0.0068(6)
C15 0.0353(8) 0.0554(11) 0.0519(10) -0.0150(8) 0.0240(7) -0.0100(7)
C16 0.0461(9) 0.0449(9) 0.0339(7) -0.0007(6) 0.0216(7) 0.0005(7)
C17 0.0300(6) 0.0259(6) 0.0298(6) -0.0012(5) 0.0123(5) 0.0006(5)
C18 0.0369(7) 0.0290(7) 0.0409(8) -0.0075(6) 0.0147(6) -0.0017(5)
C19 0.0347(7) 0.0326(8) 0.0383(8) -0.0015(6) 0.0093(6) 0.0069(6)
C20 0.0436(8) 0.0355(8) 0.0412(8) 0.0004(6) 0.0250(7) 0.0005(6)
C21 0.046(3) 0.029(2) 0.059(3) 0.0013(19) 0.027(2) 0.004(2)
C22 0.063(4) 0.044(4) 0.033(2) 0.0046(19) 0.022(2) 0.021(3)
C23 0.048(3) 0.041(4) 0.084(6) -0.020(3) 0.013(3) 0.004(3)
C24 0.065(5) 0.050(6) 0.101(6) 0.007(3) 0.032(4) 0.013(4)
C25 0.067(4) 0.045(4) 0.077(5) 0.018(3) 0.046(4) 0.017(3)
C26 0.049(3) 0.041(4) 0.034(2) -0.0054(18) 0.0098(19) 0.008(3)

loop_
_atom_type_symbol
_atom_type_description
_atom_type_scat_dispersion_real
_atom_type_scat_dispersion_imag
_atom_type_scat_source
C C 0.0033 0.0016 'International Tables Vol C Tables 4.2.6.8 and 6.1.1.4'
H H 0.0000 0.0000 'International Tables Vol C Tables 4.2.6.8 and 6.1.1.4'
N N 0.0061 0.0033 'International Tables Vol C Tables 4.2.6.8 and 6.1.1.4'
P P 0.1023 0.0942 'International Tables Vol C Tables 4.2.6.8 and 6.1.1.4'
Cl Cl 0.1484 0.1585 'International Tables Vol C Tables 4.2.6.8 and 6.1.1.4'
Fe Fe 0.3463 0.8444 'International Tables Vol C Tables 4.2.6.8 and 6.1.1.4'
F F 0.0171 0.0103 'International Tables Vol C Tables 4.2.6.8 and 6.1.1.4'

loop_
_geom_angle_atom_site_label_1
_geom_angle_atom_site_label_2
_geom_angle_atom_site_label_3
_geom_angle
Cl2 Fe1 Cl1 121.60(2)
Cl2 Fe1 P1 115.078(19)
Cl1 Fe1 P1 108.858(18)
Cl2 Fe1 P2 121.517(19)
Cl1 Fe1 P2 101.796(18)
P1 Fe1 P2 80.199(14)
C3 P1 C17 105.29(7)
C3 P1 C1 104.17(7)
C17 P1 C1 105.34(7)
C3 P1 Fe1 109.39(5)
C17 P1 Fe1 123.48(5)
C1 P1 Fe1 107.58(5)
C4 P2 C2 104.02(7)
C4 P2 C13 105.76(7)
C2 P2 C13 105.46(7)
C4 P2 Fe1 109.60(5)
C2 P2 Fe1 110.66(5)
C13 P2 Fe1 120.08(5)
C2 N1 C1 111.39(12)
C2 N1 C5 115.77(11)
C1 N1 C5 114.23(11)
C4 N2 C3 110.87(11)
C4 N2 C9 114.99(11)
C3 N2 C9 114.94(11)
N1 C1 P1 111.13(9)
N1 C1 H1A 109.4
P1 C1 H1A 109.4
N1 C1 H1B 109.4
P1 C1 H1B 109.4
H1A C1 H1B 108.0
N1 C2 P2 110.66(9)
N1 C2 H2A 109.5
P2 C2 H2A 109.5
N1 C2 H2B 109.5
P2 C2 H2B 109.5
H2A C2 H2B 108.1
N2 C3 P1 110.33(9)
N2 C3 H3A 109.6
P1 C3 H3A 109.6
N2 C3 H3B 109.6
P1 C3 H3B 109.6
H3A C3 H3B 108.1
N2 C4 P2 109.73(9)
N2 C4 H4A 109.7
P2 C4 H4A 109.7
N2 C4 H4B 109.7
P2 C4 H4B 109.7
H4A C4 H4B 108.2
N1 C5 C7 112.05(13)
N1 C5 C8 108.93(13)
C7 C5 C8 109.61(14)
N1 C5 C6 108.50(12)
C7 C5 C6 110.60(15)
C8 C5 C6 107.00(14)
N2 C9 C10 112.48(12)
N2 C9 C11 108.13(12)
C10 C9 C11 110.53(14)
N2 C9 C12 108.25(12)
C10 C9 C12 110.16(14)
C11 C9 C12 107.11(14)
C14 C13 C16 110.04(14)
C14 C13 C15 110.21(14)
C16 C13 C15 110.24(15)
C14 C13 P2 113.02(12)
C16 C13 P2 106.15(11)
C15 C13 P2 107.07(11)
C20 C17 C18 110.66(13)
C20 C17 C19 109.65(13)
C18 C17 C19 109.08(13)
C20 C17 P1 113.02(11)
C18 C17 P1 106.78(10)
C19 C17 P1 107.52(10)
F1 C21 C22 119.8(3)
F1 C21 C26 120.2(3)
C22 C21 C26 120.0
C23 C22 C21 120.0
C23 C22 H22 120.0
C21 C22 H22 120.0
C22 C23 C24 120.0
C22 C23 H23 120.0
C24 C23 H23 120.0
C25 C24 C23 120.0
C25 C24 H24 120.0
C23 C24 H24 120.0
C24 C25 C26 120.0
C24 C25 H25 120.0
C26 C25 H25 120.0
C25 C26 C21 120.0
C25 C26 H26 120.0
C21 C26 H26 120.0

loop_
_geom_bond_atom_site_label_1
_geom_bond_atom_site_label_2
_geom_bond_distance
Fe1 Cl2 2.2291(5)
Fe1 Cl1 2.2427(5)
Fe1 P1 2.3969(4)
Fe1 P2 2.4094(4)
P1 C3 1.8519(14)
P1 C17 1.8572(15)
P1 C1 1.8589(14)
P2 C4 1.8477(14)
P2 C2 1.8546(15)
P2 C13 1.8595(15)
F1 C21 1.309(9)
N1 C2 1.4630(19)
N1 C1 1.4644(19)
N1 C5 1.4979(18)
N2 C4 1.4634(18)
N2 C3 1.4688(18)
N2 C9 1.4930(18)
C1 H1A 0.9900
C1 H1B 0.9900
C2 H2A 0.9900
C2 H2B 0.9900
C3 H3A 0.9900
C3 H3B 0.9900
C4 H4A 0.9900
C4 H4B 0.9900
C5 C7 1.528(2)
C5 C8 1.530(2)
C5 C6 1.531(2)
C6 H6A 0.9800
C6 H6B 0.9800
C6 H6C 0.9800
C7 H7A 0.9800
C7 H7B 0.9800
C7 H7C 0.9800
C8 H8A 0.9800
C8 H8B 0.9800
C8 H8C 0.9800
C9 C10 1.528(2)
C9 C11 1.532(2)
C9 C12 1.534(2)
C10 H10A 0.9800
C10 H10B 0.9800
C10 H10C 0.9800
C11 H11A 0.9800
C11 H11B 0.9800
C11 H11C 0.9800
C12 H12A 0.9800
C12 H12B 0.9800
C12 H12C 0.9800
C13 C14 1.530(2)
C13 C16 1.532(2)
C13 C15 1.535(2)
C14 H14A 0.9800
C14 H14B 0.9800
C14 H14C 0.9800
C15 H15A 0.9800
C15 H15B 0.9800
C15 H15C 0.9800
C16 H16A 0.9800
C16 H16B 0.9800
C16 H16C 0.9800
C17 C20 1.525(2)
C17 C18 1.535(2)
C17 C19 1.535(2)
C18 H18A 0.9800
C18 H18B 0.9800
C18 H18C 0.9800
C19 H19A 0.9800
C19 H19B 0.9800
C19 H19C 0.9800
C20 H20A 0.9800
C20 H20B 0.9800
C20 H20C 0.9800
C21 C22 1.3900
C21 C26 1.3900
C22 C23 1.3900
C22 H22 0.9500
C23 C24 1.3900
C23 H23 0.9500
C24 C25 1.3900
C24 H24 0.9500
C25 C26 1.3900
C25 H25 0.9500
C26 H26 0.9500

loop_
_geom_torsion_atom_site_label_1
_geom_torsion_atom_site_label_2
_geom_torsion_atom_site_label_3
_geom_torsion_atom_site_label_4
_geom_torsion
Cl2 Fe1 P1 C3 -64.98(5)
Cl1 Fe1 P1 C3 154.56(5)
P2 Fe1 P1 C3 55.34(5)
Cl2 Fe1 P1 C17 59.62(6)
Cl1 Fe1 P1 C17 -80.83(6)
P2 Fe1 P1 C17 179.95(6)
Cl2 Fe1 P1 C1 -177.54(5)
Cl1 Fe1 P1 C1 42.00(5)
P2 Fe1 P1 C1 -57.22(5)
Cl2 Fe1 P2 C4 56.07(5)
Cl1 Fe1 P2 C4 -164.82(5)
P1 Fe1 P2 C4 -57.42(5)
Cl2 Fe1 P2 C2 170.22(5)
Cl1 Fe1 P2 C2 -50.67(5)
P1 Fe1 P2 C2 56.72(5)
Cl2 Fe1 P2 C13 -66.58(6)
Cl1 Fe1 P2 C13 72.53(6)
P1 Fe1 P2 C13 179.92(6)
C2 N1 C1 P1 -79.81(13)
C5 N1 C1 P1 146.69(10)
C3 P1 C1 N1 -38.47(12)
C17 P1 C1 N1 -149.03(10)
Fe1 P1 C1 N1 77.58(10)
C1 N1 C2 P2 75.47(13)
C5 N1 C2 P2 -151.80(10)
C4 P2 C2 N1 45.65(12)
C13 P2 C2 N1 156.73(11)
Fe1 P2 C2 N1 -71.97(11)
C4 N2 C3 P1 -80.68(12)
C9 N2 C3 P1 146.78(10)
C17 P1 C3 N2 -138.89(10)
C1 P1 C3 N2 110.51(10)
Fe1 P1 C3 N2 -4.26(10)
C3 N2 C4 P2 78.11(12)
C9 N2 C4 P2 -149.38(10)
C2 P2 C4 N2 -110.96(10)
C13 P2 C4 N2 138.19(10)
Fe1 P2 C4 N2 7.39(11)
C2 N1 C5 C7 -69.42(18)
C1 N1 C5 C7 61.98(18)
C2 N1 C5 C8 52.02(17)
C1 N1 C5 C8 -176.57(13)
C2 N1 C5 C6 168.17(13)
C1 N1 C5 C6 -60.43(16)
C4 N2 C9 C10 -65.02(17)
C3 N2 C9 C10 65.54(16)
C4 N2 C9 C11 172.65(13)
C3 N2 C9 C11 -56.79(17)
C4 N2 C9 C12 56.93(17)
C3 N2 C9 C12 -172.51(13)
C4 P2 C13 C14 45.80(13)
C2 P2 C13 C14 -64.03(13)
Fe1 P2 C13 C14 170.30(9)
C4 P2 C13 C16 -74.91(12)
C2 P2 C13 C16 175.26(11)
Fe1 P2 C13 C16 49.59(12)
C4 P2 C13 C15 167.34(12)
C2 P2 C13 C15 57.51(14)
Fe1 P2 C13 C15 -68.17(13)
C3 P1 C17 C20 -54.02(12)
C1 P1 C17 C20 55.75(12)
Fe1 P1 C17 C20 179.59(9)
C3 P1 C17 C18 -175.92(10)
C1 P1 C17 C18 -66.16(12)
Fe1 P1 C17 C18 57.68(12)
C3 P1 C17 C19 67.13(11)
C1 P1 C17 C19 176.90(10)
Fe1 P1 C17 C19 -59.26(12)
F1 C21 C22 C23 179.1(4)
C26 C21 C22 C23 0.0
C21 C22 C23 C24 0.0
C22 C23 C24 C25 0.0
C23 C24 C25 C26 0.0
C24 C25 C26 C21 0.0
F1 C21 C26 C25 -179.1(4)
C22 C21 C26 C25 0.0
